data_7041530
loop_
_publ_author_name
'Liu, Xiangyu'
'Li, Feifei'
'Ma, Xiaohui'
'Cen, Peipei'
'Luo, Shuchang'
'Shi, Quan'
'Ma, Shenru'
'Wu, Yuewei'
'Zhang, Chengcheng'
'Xu, Zhao'
'Song, Weiming'
'Xie, Gang'
'Chen, Sanping'

_publ_section_title
;
 Coligand modifications fine-tuned the structure and magnetic properties
 of two triple-bridged azido-Cu(ii) chain compounds exhibiting
 ferromagnetic ordering and slow relaxation.
;
_journal_issue 4
_journal_name_full 'Dalton transactions (Cambridge, England : 2003)'
_journal_page_first 1207
_journal_page_last 1217
_journal_paper_doi 10.1039/c6dt04108f
_journal_volume 46
_journal_year 2017
_chemical_formula_sum 'C8 H7 Cu F2 N3 O3'
_chemical_formula_weight 294.71
_space_group_crystal_system monoclinic
_space_group_IT_number 11
_space_group_name_Hall '-P 2yb'
_space_group_name_H-M_alt 'P 1 21/m 1'
_symmetry_space_group_name_Hall '-P 2yb'
_symmetry_space_group_name_H-M 'P 1 21/m 1'
_atom_sites_solution_hydrogens geom
_audit_creation_method SHELXL-2014/7
_audit_update_record
;
2016-12-19 deposited with the CCDC.
2016-12-21 downloaded from the CCDC.
;
_cell_angle_alpha 90
_cell_angle_beta 104.846(7)
_cell_angle_gamma 90
_cell_formula_units_Z 2
_cell_length_a 7.7839(16)
_cell_length_b 6.5316(13)
_cell_length_c 10.911(2)
_cell_measurement_reflns_used 3540
_cell_measurement_temperature 293(2)
_cell_measurement_theta_max 26.84
_cell_measurement_theta_min 3.67
_cell_volume 536.21(18)
_computing_cell_refinement 'Bruker SAINT'
_computing_data_collection 'Bruker APEX2'
_computing_data_reduction 'Bruker SAINT'
_computing_molecular_graphics 'Bruker SHELXTL'
_computing_publication_material 'Bruker SHELXTL'
_computing_structure_refinement 'SHELXL-2014 (Sheldrick 2014)'
_computing_structure_solution 'SHELXS-97 (Sheldrick 2008)'
_diffrn_ambient_temperature 293(2)
_diffrn_measured_fraction_theta_full 0.997
_diffrn_measured_fraction_theta_max 0.997
_diffrn_measurement_device_type 'Bruker APEX-II CCD'
_diffrn_measurement_method '\f and \w scans'
_diffrn_radiation_type MoK\a
_diffrn_radiation_wavelength 0.71073
_diffrn_reflns_av_R_equivalents 0.0947
_diffrn_reflns_av_unetI/netI 0.0444
_diffrn_reflns_Laue_measured_fraction_full 0.997
_diffrn_reflns_Laue_measured_fraction_max 0.997
_diffrn_reflns_limit_h_max 9
_diffrn_reflns_limit_h_min -9
_diffrn_reflns_limit_k_max 8
_diffrn_reflns_limit_k_min -8
_diffrn_reflns_limit_l_max 13
_diffrn_reflns_limit_l_min -13
_diffrn_reflns_number 7543
_diffrn_reflns_point_group_measured_fraction_full 0.997
_diffrn_reflns_point_group_measured_fraction_max 0.997
_diffrn_reflns_theta_full 26.000
_diffrn_reflns_theta_max 26.016
_diffrn_reflns_theta_min 3.669
_diffrn_standards_number 0
_exptl_absorpt_coefficient_mu 2.065
_exptl_absorpt_correction_T_max 0.7456
_exptl_absorpt_correction_T_min 0.5070
_exptl_absorpt_correction_type multi-scan
_exptl_absorpt_process_details sadabs
_exptl_crystal_colour green
_exptl_crystal_density_diffrn 1.825
_exptl_crystal_description strip
_exptl_crystal_F_000 294
_exptl_crystal_size_max 0.290
_exptl_crystal_size_mid 0.138
_exptl_crystal_size_min 0.076
_refine_diff_density_max 0.482
_refine_diff_density_min -0.497
_refine_diff_density_rms 0.090
_refine_ls_extinction_method none
_refine_ls_goodness_of_fit_ref 1.064
_refine_ls_hydrogen_treatment constr
_refine_ls_matrix_type full
_refine_ls_number_parameters 102
_refine_ls_number_reflns 1156
_refine_ls_number_restraints 0
_refine_ls_restrained_S_all 1.064
_refine_ls_R_factor_all 0.0516
_refine_ls_R_factor_gt 0.0393
_refine_ls_shift/su_max 0.000
_refine_ls_shift/su_mean 0.000
_refine_ls_structure_factor_coef Fsqd
_refine_ls_weighting_details 'w=1/[\s^2^(Fo^2^)+(0.0581P)^2^+0.0555P] where P=(Fo^2^+2Fc^2^)/3'
_refine_ls_weighting_scheme calc
_refine_ls_wR_factor_gt 0.0919
_refine_ls_wR_factor_ref 0.0983
_reflns_Friedel_coverage 0.000
_reflns_number_gt 923
_reflns_number_total 1156
_reflns_threshold_expression 'I > 2\s(I)'
_cod_data_source_file c6dt04108f2.cif
_cod_data_source_block 2
_cod_depositor_comments 'Adding full bibliography for 7041530--7041531.cif.'
_cod_original_cell_volume 536.22(19)
_cod_database_code 7041530
_shelx_shelxl_version_number 2014/7
_shelx_space_group_comment
;
The symmetry employed for this shelxl refinement is uniquely defined
by the following loop, which should always be used as a source of
symmetry information in preference to the above space-group names.
They are only intended as comments.
;
_shelx_estimated_absorpt_t_min 0.586
_shelx_estimated_absorpt_t_max 0.859

loop_
_space_group_symop_operation_xyz
'x, y, z'
'-x, y+1/2, -z'
'-x, -y, -z'
'x, -y-1/2, z'

loop_
_atom_site_label
_atom_site_type_symbol
_atom_site_fract_x
_atom_site_fract_y
_atom_site_fract_z
_atom_site_U_iso_or_equiv
_atom_site_adp_type
_atom_site_occupancy
_atom_site_site_symmetry_order
_atom_site_calc_flag
_atom_site_refinement_flags_posn
_atom_site_refinement_flags_adp
_atom_site_refinement_flags_occupancy
Cu1 Cu 0.5000 0.5000 0.5000 0.0308(2) Uani 1 2 d S . P
F1 F -0.0854(4) 0.2500 0.2950(3) 0.0741(9) Uani 1 2 d S T P
F2 F 0.3296(4) 0.2500 0.0548(3) 0.0674(8) Uani 1 2 d S T P
O1 O 0.3262(3) 0.4221(3) 0.34288(17) 0.0417(5) Uani 1 1 d . . .
O2 O 0.3322(4) 0.2500 0.6075(3) 0.0483(8) Uani 1 2 d S T P
H2 H 0.2287 0.2857 0.5786 0.072 Uiso 0.5 1 calc R U P
N1 N 0.6431(4) 0.2500 0.4928(3) 0.0305(7) Uani 1 2 d S T P
N2 N 0.8025(4) 0.2500 0.5440(3) 0.0361(8) Uani 1 2 d S T P
N3 N 0.9501(5) 0.2500 0.5882(4) 0.0627(12) Uani 1 2 d S T P
C1 C 0.2739(5) 0.2500 0.2992(3) 0.0291(8) Uani 1 2 d S T P
C2 C 0.1250(5) 0.2500 0.1787(3) 0.0298(8) Uani 1 2 d S T P
C3 C -0.0492(6) 0.2500 0.1800(4) 0.0437(10) Uani 1 2 d S T P
C4 C -0.1872(6) 0.2500 0.0701(5) 0.0592(14) Uani 1 2 d S T P
H4 H -0.3053 0.2500 0.0736 0.071 Uiso 1 2 calc R U P
C5 C -0.1431(8) 0.2500 -0.0431(5) 0.0594(15) Uani 1 2 d S T P
H5 H -0.2335 0.2500 -0.1178 0.071 Uiso 1 2 calc R U P
C6 C 0.0284(7) 0.2500 -0.0503(5) 0.0529(12) Uani 1 2 d S T P
H6 H 0.0562 0.2500 -0.1282 0.064 Uiso 1 2 calc R U P
C7 C 0.1587(6) 0.2500 0.0604(4) 0.0382(10) Uani 1 2 d S T P
C8 C 0.3721(7) 0.2500 0.7402(5) 0.0769(18) Uani 1 2 d S T P
H8A H 0.2843 0.3283 0.7675 0.115 Uiso 0.5 1 calc R U P
H8B H 0.4872 0.3099 0.7738 0.115 Uiso 0.5 1 calc R U P
H8C H 0.3722 0.1118 0.7702 0.115 Uiso 0.5 1 calc R U P

loop_
_atom_site_aniso_label
_atom_site_aniso_U_11
_atom_site_aniso_U_22
_atom_site_aniso_U_33
_atom_site_aniso_U_23
_atom_site_aniso_U_13
_atom_site_aniso_U_12
Cu1 0.0309(3) 0.0199(3) 0.0327(3) -0.00198(17) -0.0080(2) 0.00154(17)
F1 0.0609(18) 0.096(3) 0.072(2) 0.000 0.0291(16) 0.000
F2 0.0615(19) 0.086(2) 0.0593(17) 0.000 0.0234(15) 0.000
O1 0.0462(12) 0.0258(10) 0.0383(10) -0.0040(10) -0.0162(9) 0.0013(11)
O2 0.0299(15) 0.065(2) 0.0467(18) 0.000 0.0048(13) 0.000
N1 0.0252(16) 0.0246(17) 0.0379(18) 0.000 0.0013(13) 0.000
N2 0.0319(19) 0.0329(19) 0.0410(18) 0.000 0.0047(15) 0.000
N3 0.025(2) 0.078(3) 0.078(3) 0.000 -0.0003(19) 0.000
C1 0.0289(19) 0.032(2) 0.0224(17) 0.000 -0.0016(15) 0.000
C2 0.035(2) 0.0170(18) 0.030(2) 0.000 -0.0057(15) 0.000
C3 0.039(2) 0.042(3) 0.045(3) 0.000 0.0025(19) 0.000
C4 0.030(2) 0.048(3) 0.087(4) 0.000 -0.008(2) 0.000
C5 0.074(4) 0.042(3) 0.042(3) 0.000 -0.022(3) 0.000
C6 0.070(4) 0.039(3) 0.039(3) 0.000 -0.004(2) 0.000
C7 0.044(3) 0.028(2) 0.035(2) 0.000 -0.0014(18) 0.000
C8 0.044(3) 0.131(6) 0.053(3) 0.000 0.007(2) 0.000

loop_
_atom_type_symbol
_atom_type_description
_atom_type_scat_dispersion_real
_atom_type_scat_dispersion_imag
_atom_type_scat_source
C C 0.0033 0.0016 'International Tables Vol C Tables 4.2.6.8 and 6.1.1.4'
H H 0.0000 0.0000 'International Tables Vol C Tables 4.2.6.8 and 6.1.1.4'
N N 0.0061 0.0033 'International Tables Vol C Tables 4.2.6.8 and 6.1.1.4'
O O 0.0106 0.0060 'International Tables Vol C Tables 4.2.6.8 and 6.1.1.4'
F F 0.0171 0.0103 'International Tables Vol C Tables 4.2.6.8 and 6.1.1.4'
Cu Cu 0.3201 1.2651 'International Tables Vol C Tables 4.2.6.8 and 6.1.1.4'

loop_
_geom_angle_atom_site_label_1
_geom_angle_atom_site_label_2
_geom_angle_atom_site_label_3
_geom_angle
_geom_angle_site_symmetry_1
_geom_angle_site_symmetry_3
O1 Cu1 O1 180.00(8) . 3_666
O1 Cu1 N1 91.16(10) . .
O1 Cu1 N1 88.84(10) 3_666 .
O1 Cu1 N1 88.84(10) . 3_666
O1 Cu1 N1 91.16(10) 3_666 3_666
N1 Cu1 N1 180.00(14) . 3_666
C1 O1 Cu1 130.76(19) . .
C8 O2 H2 109.5 . .
N2 N1 Cu1 119.66(11) . 2_646
N2 N1 Cu1 119.66(11) . .
Cu1 N1 Cu1 110.33(14) 2_646 .
N3 N2 N1 178.3(4) . .
O1 C1 O1 128.5(3) 4_565 .
O1 C1 C2 115.74(16) 4_565 .
O1 C1 C2 115.74(16) . .
C3 C2 C7 116.0(4) . .
C3 C2 C1 122.3(3) . .
C7 C2 C1 121.7(4) . .
F1 C3 C2 117.0(4) . .
F1 C3 C4 120.1(4) . .
C2 C3 C4 122.9(4) . .
C5 C4 C3 117.6(5) . .
C5 C4 H4 121.2 . .
C3 C4 H4 121.2 . .
C6 C5 C4 122.1(4) . .
C6 C5 H5 118.9 . .
C4 C5 H5 118.9 . .
C5 C6 C7 117.9(5) . .
C5 C6 H6 121.0 . .
C7 C6 H6 121.0 . .
F2 C7 C6 118.6(4) . .
F2 C7 C2 117.9(4) . .
C6 C7 C2 123.5(4) . .
O2 C8 H8A 109.5 . .
O2 C8 H8B 109.5 . .
H8A C8 H8B 109.5 . .
O2 C8 H8C 109.5 . .
H8A C8 H8C 109.5 . .
H8B C8 H8C 109.5 . .

loop_
_geom_bond_atom_site_label_1
_geom_bond_atom_site_label_2
_geom_bond_distance
_geom_bond_site_symmetry_2
Cu1 O1 1.9595(18) .
Cu1 O1 1.9595(18) 3_666
Cu1 N1 1.9894(17) .
Cu1 N1 1.9894(17) 3_666
F1 C3 1.354(5) .
F2 C7 1.347(5) .
O1 C1 1.248(2) .
O2 C8 1.401(5) .
O2 H2 0.8200 .
N1 N2 1.223(4) .
N1 Cu1 1.9894(17) 2_646
N2 N3 1.127(4) .
C1 O1 1.248(2) 4_565
C1 C2 1.514(5) .
C2 C3 1.360(6) .
C2 C7 1.381(6) .
C3 C4 1.390(6) .
C4 C5 1.364(8) .
C4 H4 0.9300 .
C5 C6 1.358(8) .
C5 H5 0.9300 .
C6 C7 1.364(6) .
C6 H6 0.9300 .
C8 H8A 0.9600 .
C8 H8B 0.9600 .
C8 H8C 0.9600 .

loop_
_geom_torsion_atom_site_label_1
_geom_torsion_atom_site_label_2
_geom_torsion_atom_site_label_3
_geom_torsion_atom_site_label_4
_geom_torsion
_geom_torsion_site_symmetry_1
_geom_torsion_site_symmetry_4
Cu1 O1 C1 O1 -3.7(6) . 4_565
Cu1 O1 C1 C2 175.1(2) . .
O1 C1 C2 C3 89.5(3) 4_565 .
O1 C1 C2 C3 -89.5(3) . .
O1 C1 C2 C7 -90.5(3) 4_565 .
O1 C1 C2 C7 90.5(3) . .
C7 C2 C3 F1 180.000(0) . .
C1 C2 C3 F1 0.000(1) . .
C7 C2 C3 C4 0.000(0) . .
C1 C2 C3 C4 180.000(0) . .
F1 C3 C4 C5 180.000(1) . .
C2 C3 C4 C5 0.000(0) . .
C3 C4 C5 C6 0.000(0) . .
C4 C5 C6 C7 0.000(0) . .
C5 C6 C7 F2 180.0 . .
C5 C6 C7 C2 0.000(0) . .
C3 C2 C7 F2 180.000(0) . .
C1 C2 C7 F2 0.000(0) . .
C3 C2 C7 C6 0.000(0) . .
C1 C2 C7 C6 180.000(0) . .
